data_2016841
loop_
_publ_author_name
'Gerasimenko, A. V.'
'Pushilin, M. A.'
'Davidovich, R. L.'

_publ_section_title
;
 Disordering of the [NbOF~5~]^2{-^} complex anions in bis(glycinium)
 pentafluoridooxidoniobate(V) and bis(\b-alaninium)
 pentafluoridooxidoniobate(V) dihydrate
;
_journal_coeditor_code SF3082
_journal_issue 11
_journal_name_full 'Acta Crystallographica Section C'
_journal_page_first m358
_journal_page_last m361
_journal_paper_doi 10.1107/S0108270108026413
_journal_volume 64
_journal_year 2008
_chemical_formula_iupac '(C3 H8 N O2)2 [Nb O F5] , 2H2 O'
_chemical_formula_moiety '2(C3 H8 N O2 +), F5 Nb O 2-, 2(H2 O)'
_chemical_formula_sum 'C6 H20 F5 N2 Nb O7'
_chemical_formula_weight 420.15
_chemical_name_common 'bis(\b-alaninium) pentafluoridooxidoniobate(V)dihydrate'
_chemical_name_systematic
;
bis(\b-alaninium) pentafluoridooxidoniobate(V) dihydrate
;
_space_group_IT_number 2
_symmetry_cell_setting triclinic
_symmetry_space_group_name_Hall '-P 1'
_symmetry_space_group_name_H-M 'P -1'
_atom_sites_solution_hydrogens difmap
_atom_sites_solution_primary direct
_atom_sites_solution_secondary difmap
_audit_creation_method SHELXL97
_cell_angle_alpha 74.609(2)
_cell_angle_beta 86.223(2)
_cell_angle_gamma 74.016(2)
_cell_formula_units_Z 1
_cell_length_a 6.9552(8)
_cell_length_b 7.2092(8)
_cell_length_c 8.0205(9)
_cell_measurement_reflns_used 3133
_cell_measurement_temperature 203(2)
_cell_measurement_theta_max 3.684
_cell_measurement_theta_min 31.014
_cell_volume 372.74(7)
_computing_cell_refinement 'SAINT (Bruker, 2003)'
_computing_data_collection 'SMART (Bruker, 1998)'
_computing_data_reduction 'SAINT (Bruker, 2003)'
_computing_molecular_graphics 'XP in SHELXTL (Sheldrick, 2008)'
_computing_publication_material 'publCIF (Westrip, 2008)'
_computing_structure_refinement 'SHELXTL (Sheldrick, 2008)'
_computing_structure_solution 'SHELXTL (Sheldrick, 2008)'
_diffrn_ambient_temperature 203(2)
_diffrn_detector_area_resol_mean 8.33
_diffrn_measured_fraction_theta_full 0.981
_diffrn_measured_fraction_theta_max 0.901
_diffrn_measurement_device_type 'Bruker SMART 1000 CCD area-detector'
_diffrn_measurement_method \w
_diffrn_radiation_monochromator graphite
_diffrn_radiation_source 'fine-focus sealed tube'
_diffrn_radiation_type MoK\a
_diffrn_radiation_wavelength 0.71073
_diffrn_reflns_av_R_equivalents 0.0209
_diffrn_reflns_av_sigmaI/netI 0.0300
_diffrn_reflns_limit_h_max 9
_diffrn_reflns_limit_h_min -9
_diffrn_reflns_limit_k_max 10
_diffrn_reflns_limit_k_min -10
_diffrn_reflns_limit_l_max 11
_diffrn_reflns_limit_l_min -11
_diffrn_reflns_number 4033
_diffrn_reflns_theta_full 28.00
_diffrn_reflns_theta_max 31.38
_diffrn_reflns_theta_min 3.68
_exptl_absorpt_coefficient_mu 0.895
_exptl_absorpt_correction_T_max 0.8139
_exptl_absorpt_correction_T_min 0.7941
_exptl_absorpt_correction_type multi-scan
_exptl_absorpt_process_details '(SADABS; Bruker, 2003)'
_exptl_crystal_colour colourless
_exptl_crystal_density_diffrn 1.872
_exptl_crystal_density_method 'not measured'
_exptl_crystal_description prism
_exptl_crystal_F_000 212
_exptl_crystal_size_max 0.27
_exptl_crystal_size_mid 0.25
_exptl_crystal_size_min 0.24
_refine_diff_density_max 0.527
_refine_diff_density_min -0.564
_refine_ls_extinction_method none
_refine_ls_goodness_of_fit_ref 1.149
_refine_ls_hydrogen_treatment mixed
_refine_ls_matrix_type full
_refine_ls_number_parameters 108
_refine_ls_number_reflns 2215
_refine_ls_number_restraints 0
_refine_ls_restrained_S_all 1.149
_refine_ls_R_factor_all 0.0272
_refine_ls_R_factor_gt 0.0252
_refine_ls_shift/su_max 0.008
_refine_ls_shift/su_mean 0.000
_refine_ls_structure_factor_coef Fsqd
_refine_ls_weighting_details 'calc w = 1/[\s^2^(Fo^2^)+(0.0266P)^2^+0.1346P] where P=(Fo^2^+2Fc^2^)/3'
_refine_ls_weighting_scheme calc
_refine_ls_wR_factor_gt 0.0631
_refine_ls_wR_factor_ref 0.0639
_reflns_number_gt 2114
_reflns_number_total 2215
_reflns_threshold_expression I>2\s(I)
_cod_data_source_file sf3082.cif
_cod_data_source_block II
_cod_original_sg_symbol_H-M P-1
_cod_database_code 2016841
_cod_database_fobs_code 2016841

loop_
_symmetry_equiv_pos_as_xyz
'x, y, z'
'-x, -y, -z'

loop_
_atom_site_type_symbol
_atom_site_label
_atom_site_fract_x
_atom_site_fract_y
_atom_site_fract_z
_atom_site_U_iso_or_equiv
_atom_site_adp_type
_atom_site_calc_flag
_atom_site_refinement_flags
_atom_site_occupancy
Nb Nb1 0.99134(4) 0.00837(4) 0.98533(3) 0.01554(3) Uani d P 0.50
F F1 0.86210(9) 0.08616(10) 0.78035(8) 0.02602(15) Uani d P 0.50
O O1 0.86210(9) 0.08616(10) 0.78035(8) 0.02602(15) Uani d P 0.50
F F2 0.82582(9) 0.22574(9) 1.06818(8) 0.02974(15) Uani d . 1
F F3 0.81570(9) -0.15627(9) 1.09415(8) 0.03148(14) Uani d . 1
O O2 0.75089(10) 0.90443(10) 0.48842(9) 0.02560(17) Uani d . 1
O O3 1.06682(10) 0.71644(11) 0.53072(9) 0.02688(17) Uani d . 1
H H3 1.0836 0.7918 0.4361 0.040 Uiso calc R 1
O O4 0.52264(10) 0.69774(10) 0.29964(10) 0.02650(17) Uani d . 1
H H1 0.424(2) 0.770(2) 0.2623(19) 0.040 Uiso d . 1
H H2 0.611(2) 0.749(2) 0.2484(19) 0.040 Uiso d . 1
N N1 0.46814(11) 0.69786(11) 0.68341(10) 0.02143(17) Uani d . 1
H H1A 0.4902 0.7650 0.5753 0.032 Uiso calc R 1
H H1B 0.3448 0.7549 0.7168 0.032 Uiso calc R 1
H H1C 0.4779 0.5701 0.6856 0.032 Uiso calc R 1
C C1 0.87584(13) 0.76627(12) 0.57476(11) 0.01814(18) Uani d . 1
C C2 0.83121(13) 0.63095(13) 0.74223(12) 0.02096(19) Uani d . 1
H H2A 0.9257 0.6220 0.8313 0.025 Uiso calc R 1
H H2B 0.8509 0.4966 0.7267 0.025 Uiso calc R 1
C C3 0.61968(14) 0.70374(14) 0.80351(12) 0.0227(2) Uani d . 1
H H3A 0.6033 0.6200 0.9188 0.027 Uiso calc R 1
H H3B 0.5971 0.8410 0.8127 0.027 Uiso calc R 1

loop_
_atom_site_aniso_label
_atom_site_aniso_U_11
_atom_site_aniso_U_22
_atom_site_aniso_U_33
_atom_site_aniso_U_12
_atom_site_aniso_U_13
_atom_site_aniso_U_23
Nb1 0.01307(4) 0.01579(4) 0.01655(6) -0.00491(3) 0.00424(4) -0.00204(4)
F1 0.0222(3) 0.0363(3) 0.0179(3) -0.0084(2) -0.0015(2) -0.0032(2)
O1 0.0222(3) 0.0363(3) 0.0179(3) -0.0084(2) -0.0015(2) -0.0032(2)
F2 0.0272(3) 0.0278(2) 0.0324(3) -0.0016(2) 0.0070(2) -0.0124(2)
F3 0.0304(2) 0.0400(3) 0.0302(3) -0.0232(2) 0.0098(2) -0.0074(2)
O2 0.0228(3) 0.0231(3) 0.0254(3) -0.0047(2) -0.0006(3) 0.0017(2)
O3 0.0185(3) 0.0318(3) 0.0252(3) -0.0065(2) 0.0031(3) 0.0003(3)
O4 0.0195(3) 0.0250(3) 0.0335(3) -0.0086(2) 0.0011(3) -0.0024(3)
N1 0.0181(3) 0.0215(3) 0.0243(3) -0.0070(2) 0.0022(3) -0.0039(3)
C1 0.0189(3) 0.0193(3) 0.0181(3) -0.0080(3) -0.0002(3) -0.0050(3)
C2 0.0199(3) 0.0222(3) 0.0191(4) -0.0079(3) -0.0019(3) 0.0005(3)
C3 0.0243(4) 0.0274(3) 0.0203(4) -0.0121(3) 0.0042(3) -0.0082(3)

loop_
_atom_type_symbol
_atom_type_description
_atom_type_scat_dispersion_real
_atom_type_scat_dispersion_imag
_atom_type_scat_source
C C 0.0033 0.0016 'International Tables Vol C Tables 4.2.6.8 and 6.1.1.4'
H H 0.0000 0.0000 'International Tables Vol C Tables 4.2.6.8 and 6.1.1.4'
O O 0.0106 0.0060 'International Tables Vol C Tables 4.2.6.8 and 6.1.1.4'
N N 0.0061 0.0033 'International Tables Vol C Tables 4.2.6.8 and 6.1.1.4'
F F 0.0171 0.0103 'International Tables Vol C Tables 4.2.6.8 and 6.1.1.4'
Nb Nb -2.0727 0.6215 'International Tables Vol C Tables 4.2.6.8 and 6.1.1.4'

loop_
_geom_angle_atom_site_label_1
_geom_angle_atom_site_label_2
_geom_angle_atom_site_label_3
_geom_angle_site_symmetry_1
_geom_angle_site_symmetry_3
_geom_angle
_geom_angle_publ_flag
F1 Nb1 F3 . 2_757 94.73(3) n
F1 Nb1 F2 . . 94.04(3) n
F3 Nb1 F2 2_757 . 90.42(3) n
F1 Nb1 F3 . . 92.76(3) n
F3 Nb1 F3 2_757 . 172.461(14) n
F2 Nb1 F3 . . 89.86(3) n
F1 Nb1 F2 . 2_757 93.42(3) n
F3 Nb1 F2 2_757 2_757 89.95(3) n
F2 Nb1 F2 . 2_757 172.466(14) n
F3 Nb1 F2 . 2_757 88.80(3) n
F1 Nb1 F1 . 2_757 178.80(2) n
F3 Nb1 F1 2_757 2_757 86.19(3) n
F2 Nb1 F1 . 2_757 86.70(3) n
F3 Nb1 F1 . 2_757 86.30(3) n
F2 Nb1 F1 2_757 2_757 85.81(3) n
F1 Nb1 O1 . 2_757 178.80(2) n
F3 Nb1 O1 2_757 2_757 86.19(3) n
F2 Nb1 O1 . 2_757 86.70(3) n
F3 Nb1 O1 . 2_757 86.30(3) n
F2 Nb1 O1 2_757 2_757 85.81(3) n
C1 O3 H3 . . 109.5 n
H1 O4 H2 . . 105.4(14) n
C3 N1 H1A . . 109.5 n
C3 N1 H1B . . 109.5 n
H1A N1 H1B . . 109.5 n
C3 N1 H1C . . 109.5 n
H1A N1 H1C . . 109.5 n
H1B N1 H1C . . 109.5 n
O2 C1 O3 . . 123.46(8) n
O2 C1 C2 . . 123.74(8) n
O3 C1 C2 . . 112.79(7) n
C1 C2 C3 . . 112.53(7) n
C1 C2 H2A . . 109.1 n
C3 C2 H2A . . 109.1 n
C1 C2 H2B . . 109.1 n
C3 C2 H2B . . 109.1 n
H2A C2 H2B . . 107.8 n
N1 C3 C2 . . 111.81(8) n
N1 C3 H3A . . 109.3 n
C2 C3 H3A . . 109.3 n
N1 C3 H3B . . 109.3 n
C2 C3 H3B . . 109.3 n
H3A C3 H3B . . 107.9 n

loop_
_geom_bond_atom_site_label_1
_geom_bond_atom_site_label_2
_geom_bond_site_symmetry_2
_geom_bond_distance
_geom_bond_publ_flag
Nb1 Nb1 2_757 0.2551(5) n
Nb1 F1 2_757 2.0556(7) y
Nb1 O1 . 1.8037(7) y
Nb1 F2 . 1.9186(7) y
Nb1 F2 2_757 1.9443(7) y
Nb1 F3 . 1.9420(7) y
Nb1 F3 2_757 1.9129(7) y
Nb1 O1 2_757 2.0556(7) n
F1 Nb1 2_757 2.0556(7) n
F2 Nb1 2_757 1.9443(7) n
F3 Nb1 2_757 1.9129(7) n
O2 C1 . 1.2097(10) n
O3 C1 . 1.3270(11) n
O3 H3 . 0.8300 n
O4 H1 . 0.761(14) n
O4 H2 . 0.836(16) n
N1 C3 . 1.4902(13) n
N1 H1A . 0.9000 n
N1 H1B . 0.9000 n
N1 H1C . 0.9000 n
C1 C2 . 1.5062(12) n
C2 C3 . 1.5159(13) n
C2 H2A . 0.9800 n
C2 H2B . 0.9800 n
C3 H3A . 0.9800 n
C3 H3B . 0.9800 n

loop_
_geom_hbond_atom_site_label_D
_geom_hbond_atom_site_label_H
_geom_hbond_atom_site_label_A
_geom_hbond_site_symmetry_A
_geom_hbond_distance_DH
_geom_hbond_distance_HA
_geom_hbond_distance_DA
_geom_hbond_angle_DHA
O3 H3 (F1/O1) 2_766 0.83 1.79 2.6143(9) 169.7
N1 H1A O2 . 0.90 2.29 2.9159(11) 126.3
N1 H1A O4 . 0.90 2.37 3.0766(12) 135.4
N1 H1A O2 2_676 0.90 2.45 2.8660(10) 108.3
N1 H1B F2 2_667 0.90 2.04 2.8069(10) 142.0
N1 H1C O4 2_666 0.90 1.90 2.8019(12) 175.1
O4 H1 (F1/O1) 2_666 0.761(14) 1.979(15) 2.7201(9) 164.6(15)
O4 H2 F3 1_564 0.836(16) 1.967(16) 2.7923(10) 168.9(16)

loop_
_geom_torsion_atom_site_label_1
_geom_torsion_atom_site_label_2
_geom_torsion_atom_site_label_3
_geom_torsion_atom_site_label_4
_geom_torsion
_geom_torsion_publ_flag
C1 C2 C3 N1 65.52(10) n
O3 C1 C2 C3 172.70(9) n
O2 C1 C2 C3 -8.02(14) n
